data_2206520
loop_
_publ_author_name
'Otto, Stefanus'
'Roodt, Andreas'

_publ_section_title <i>trans</i>-(Isothiocyanato-\k<i>N</i>)phenylbis(triphenylphosphine-\k<i>P</i>)platinum(II)
_journal_coeditor_code OM6249
_journal_issue 8
_journal_name_full 'Acta Crystallographica Section E'
_journal_page_first m1545
_journal_page_last m1547
_journal_paper_doi 10.1107/S1600536805021756
_journal_volume 61
_journal_year 2005
_chemical_formula_iupac '[Pt (C6 H5) (N C S) (C18 H15 P)2]'
_chemical_formula_moiety 'C43 H35 N P2 Pt S'
_chemical_formula_sum 'C43 H35 N P2 Pt S'
_chemical_formula_weight 854.81
_chemical_name_systematic
;
trans-(Isothiocyanato-\kN)phenylbis(triphenylphosphine-\kP)platinum(II)
;
_space_group_IT_number 15
_symmetry_cell_setting monoclinic
_symmetry_space_group_name_Hall '-C 2yc'
_symmetry_space_group_name_H-M 'C 1 2/c 1'
_atom_sites_solution_hydrogens geom
_atom_sites_solution_primary direct
_atom_sites_solution_secondary difmap
_audit_creation_method SHELXL-97
_cell_angle_alpha 90.00
_cell_angle_beta 114.26(3)
_cell_angle_gamma 90.00
_cell_formula_units_Z 4
_cell_length_a 25.317(5)
_cell_length_b 13.762(3)
_cell_length_c 11.542(2)
_cell_measurement_reflns_used 6384
_cell_measurement_temperature 293(2)
_cell_measurement_theta_max 27.36
_cell_measurement_theta_min 2.04
_cell_volume 3666.3(15)
_computing_cell_refinement 'SAINT (Siemens, 1995)'
_computing_data_collection 'SMART (Siemens, 1995)'
_computing_data_reduction SAINT
_computing_molecular_graphics 'DIAMOND (Brandenburg & Berndt, 1999)'
_computing_publication_material SHELXL97
_computing_structure_refinement 'SHELXL97 (Sheldrick, 1997)'
_computing_structure_solution 'SHELXS97 (Sheldrick, 1997)'
_diffrn_ambient_temperature 293(2)
_diffrn_measured_fraction_theta_full 0.908
_diffrn_measured_fraction_theta_max 0.908
_diffrn_measurement_device_type 'Siemens SMART'
_diffrn_measurement_method \w
_diffrn_radiation_monochromator graphite
_diffrn_radiation_source 'Rotating anode'
_diffrn_radiation_type MoK\a
_diffrn_radiation_wavelength 0.71073
_diffrn_reflns_av_R_equivalents 0.0881
_diffrn_reflns_av_sigmaI/netI 0.1055
_diffrn_reflns_limit_h_max 32
_diffrn_reflns_limit_h_min -37
_diffrn_reflns_limit_k_max 19
_diffrn_reflns_limit_k_min -18
_diffrn_reflns_limit_l_max 16
_diffrn_reflns_limit_l_min -16
_diffrn_reflns_number 18254
_diffrn_reflns_theta_full 31.83
_diffrn_reflns_theta_max 31.83
_diffrn_reflns_theta_min 1.72
_diffrn_standards_decay_% 0
_diffrn_standards_interval_count 0
_diffrn_standards_interval_time 0
_diffrn_standards_number 0
_exptl_absorpt_coefficient_mu 4.003
_exptl_absorpt_correction_T_max 0.923
_exptl_absorpt_correction_T_min 0.662
_exptl_absorpt_correction_type multi-scan
_exptl_absorpt_process_details '(SADABS; Bruker, 1998)'
_exptl_crystal_colour colourless
_exptl_crystal_density_diffrn 1.549
_exptl_crystal_density_meas 1.525
_exptl_crystal_density_method 'flotation NaI/H~2~O'
_exptl_crystal_description prism
_exptl_crystal_F_000 1696
_exptl_crystal_size_max 0.10
_exptl_crystal_size_mid 0.05
_exptl_crystal_size_min 0.02
_refine_diff_density_max 0.804
_refine_diff_density_min -1.200
_refine_ls_extinction_method none
_refine_ls_goodness_of_fit_ref 0.873
_refine_ls_hydrogen_treatment constr
_refine_ls_matrix_type full
_refine_ls_number_parameters 221
_refine_ls_number_reflns 5693
_refine_ls_number_restraints 0
_refine_ls_restrained_S_all 0.873
_refine_ls_R_factor_all 0.0983
_refine_ls_R_factor_gt 0.0389
_refine_ls_shift/su_max 0.001
_refine_ls_shift/su_mean 0.000
_refine_ls_structure_factor_coef Fsqd
_refine_ls_weighting_details 'w = 1/[\s^2^(Fo^2^)+(0.0278P)^2^] where P = (Fo^2^+2Fc^2^)/3'
_refine_ls_weighting_scheme calc
_refine_ls_wR_factor_gt 0.0682
_refine_ls_wR_factor_ref 0.0789
_reflns_number_gt 3249
_reflns_number_total 5693
_reflns_threshold_expression I>2\s(I)
_cod_data_source_file om6249.cif
_cod_data_source_block I
_cod_depositor_comments
;
The following automatic conversions were performed:
'_symmetry_cell_setting' value 'Monoclinic' changed to 'monoclinic'
according to '/home/saulius/struct/CIF-dictionaries/cif_core.dic'
dictionary named 'cif_core.dic' version 2.4.1 from
2010-06-29.

'_geom_bond_publ_flag' value 'Y' changed to 'y' according to
'/home/saulius/struct/CIF-dictionaries/cif_core.dic' dictionary named
'cif_core.dic' version 2.4.1 from 2010-06-29 (8
times).

'_geom_angle_publ_flag' value 'Y' changed to 'y' according to
'/home/saulius/struct/CIF-dictionaries/cif_core.dic' dictionary named
'cif_core.dic' version 2.4.1 from 2010-06-29 (11
times).

'_geom_torsion_publ_flag' value 'Y' changed to 'y' according to
'/home/saulius/struct/CIF-dictionaries/cif_core.dic' dictionary named
'cif_core.dic' version 2.4.1 from 2010-06-29 (4 times).

Automatic conversion script
Id: cif_fix_enum 1527 2010-12-29 10:47:43Z saulius 

The following automatic conversions were performed:

'_symmetry_cell_setting' value 'Monoclinic' changed to 'monoclinic'
according to /home/saulius/struct/CIF-dictionaries/cif_core.dic
dictionary named 'cif_core.dic' version 2.4.1 from
2010-06-29.

'_geom_bond_publ_flag' value 'Y' changed to 'y'
according to /home/saulius/struct/CIF-dictionaries/cif_core.dic
dictionary named 'cif_core.dic' version 2.4.1 from 2010-06-29 (8
times).

'_geom_angle_publ_flag' value 'Y' changed to 'y' according
to /home/saulius/struct/CIF-dictionaries/cif_core.dic dictionary
named 'cif_core.dic' version 2.4.1 from 2010-06-29 (11
times).

'_geom_torsion_publ_flag' value 'Y' changed to 'y' according
to /home/saulius/struct/CIF-dictionaries/cif_core.dic dictionary
named 'cif_core.dic' version 2.4.1 from 2010-06-29 (4 times).

Automatic conversion script
Id: cif_fix_values 1715 2011-07-08 13:25:40Z adriana 
;
_cod_original_cell_volume 3666.2(13)
_cod_original_sg_symbol_H-M 'C 2/c'
_cod_database_code 2206520

loop_
_symmetry_equiv_pos_as_xyz
'x, y, z'
'-x, y, -z+1/2'
'x+1/2, y+1/2, z'
'-x+1/2, y+1/2, -z+1/2'
'-x, -y, -z'
'x, -y, z-1/2'
'-x+1/2, -y+1/2, -z'
'x+1/2, -y+1/2, z-1/2'

loop_
_atom_site_label
_atom_site_fract_x
_atom_site_fract_y
_atom_site_fract_z
_atom_site_U_iso_or_equiv
_atom_site_adp_type
_atom_site_calc_flag
_atom_site_refinement_flags
_atom_site_occupancy
_atom_site_type_symbol
Pt1 0.5000 0.299720(17) 0.2500 0.04227(9) Uani d S 1 Pt
P1 0.40048(4) 0.29251(8) 0.16794(10) 0.0436(2) Uani d . 1 P
S1 0.5000 -0.04715(17) 0.2500 0.1439(13) Uani d S 1 S
C5 0.5000 0.0713(5) 0.2500 0.0640(19) Uani d S 1 C
N1 0.5000 0.1506(4) 0.2500 0.0679(16) Uani d S 1 N
C1 0.5000 0.4464(4) 0.2500 0.0409(13) Uani d S 1 C
C2 0.48204(17) 0.4986(3) 0.1380(4) 0.0564(11) Uani d . 1 C
H2 0.4694 0.4656 0.0610 0.083(4) Uiso calc R 1 H
C3 0.4825(2) 0.5990(4) 0.1382(6) 0.0799(16) Uani d . 1 C
H3 0.4708 0.6323 0.0616 0.083(4) Uiso calc R 1 H
C4 0.5000 0.6503(6) 0.2500 0.093(3) Uani d S 1 C
H4 0.5000 0.7179 0.2500 0.083(4) Uiso calc SR 1 H
C11 0.36091(15) 0.4051(3) 0.1173(4) 0.0456(10) Uani d . 1 C
C12 0.32831(19) 0.4276(4) -0.0086(4) 0.0683(14) Uani d . 1 C
H12 0.3224 0.3812 -0.0713 0.083(4) Uiso calc R 1 H
C13 0.3047(2) 0.5180(5) -0.0408(6) 0.0900(19) Uani d . 1 C
H13 0.2828 0.5326 -0.1258 0.083(4) Uiso calc R 1 H
C14 0.3127(2) 0.5871(5) 0.0492(7) 0.0900(18) Uani d . 1 C
H14 0.2971 0.6489 0.0256 0.083(4) Uiso calc R 1 H
C15 0.3436(2) 0.5652(4) 0.1733(6) 0.0738(14) Uani d . 1 C
H15 0.3487 0.6117 0.2355 0.083(4) Uiso calc R 1 H
C16 0.36715(17) 0.4746(3) 0.2072(4) 0.0557(11) Uani d . 1 C
H16 0.3878 0.4599 0.2928 0.083(4) Uiso calc R 1 H
C21 0.37537(17) 0.2161(3) 0.0288(4) 0.0518(11) Uani d . 1 C
C22 0.33171(19) 0.1480(3) 0.0016(4) 0.0601(12) Uani d . 1 C
H22 0.3131 0.1406 0.0558 0.083(4) Uiso calc R 1 H
C23 0.3158(2) 0.0909(4) -0.1057(5) 0.0847(17) Uani d . 1 C
H23 0.2862 0.0456 -0.1240 0.083(4) Uiso calc R 1 H
C24 0.3430(3) 0.1006(5) -0.1849(6) 0.0949(19) Uani d . 1 C
H24 0.3318 0.0620 -0.2572 0.083(4) Uiso calc R 1 H
C25 0.3863(3) 0.1662(5) -0.1592(6) 0.0918(18) Uani d . 1 C
H25 0.4051 0.1714 -0.2132 0.083(4) Uiso calc R 1 H
C26 0.4028(2) 0.2261(4) -0.0528(5) 0.0743(15) Uani d . 1 C
H26 0.4318 0.2722 -0.0366 0.083(4) Uiso calc R 1 H
C31 0.37101(17) 0.2411(3) 0.2730(4) 0.0465(10) Uani d . 1 C
C32 0.4059(2) 0.1910(3) 0.3796(4) 0.0631(12) Uani d . 1 C
H32 0.4452 0.1840 0.3993 0.083(4) Uiso calc R 1 H
C33 0.3824(3) 0.1508(4) 0.4583(5) 0.0798(15) Uani d . 1 C
H33 0.4059 0.1160 0.5302 0.083(4) Uiso calc R 1 H
C34 0.3250(3) 0.1621(4) 0.4302(6) 0.0799(16) Uani d . 1 C
H34 0.3096 0.1345 0.4831 0.083(4) Uiso calc R 1 H
C35 0.2896(2) 0.2133(4) 0.3256(6) 0.0734(15) Uani d . 1 C
H35 0.2504 0.2207 0.3073 0.083(4) Uiso calc R 1 H
C36 0.31273(18) 0.2532(4) 0.2487(4) 0.0615(12) Uani d . 1 C
H36 0.2891 0.2893 0.1784 0.083(4) Uiso calc R 1 H

loop_
_atom_site_aniso_label
_atom_site_aniso_U_11
_atom_site_aniso_U_22
_atom_site_aniso_U_33
_atom_site_aniso_U_12
_atom_site_aniso_U_13
_atom_site_aniso_U_23
Pt1 0.02840(11) 0.03892(14) 0.05510(15) 0.000 0.01272(9) 0.000
P1 0.0310(5) 0.0456(6) 0.0517(6) -0.0005(5) 0.0145(4) 0.0006(5)
S1 0.154(3) 0.0508(14) 0.172(3) 0.000 0.010(2) 0.000
C5 0.066(4) 0.050(4) 0.070(4) 0.000 0.022(4) 0.000
N1 0.056(3) 0.037(3) 0.108(5) 0.000 0.031(3) 0.000
C1 0.029(3) 0.045(3) 0.055(3) 0.000 0.024(3) 0.000
C2 0.054(3) 0.050(3) 0.073(3) 0.002(2) 0.034(2) 0.012(2)
C3 0.077(4) 0.054(3) 0.116(5) 0.013(3) 0.047(3) 0.038(3)
C4 0.084(6) 0.034(4) 0.177(10) 0.000 0.071(7) 0.000
C11 0.0296(19) 0.056(3) 0.053(2) 0.0062(19) 0.0189(18) 0.009(2)
C12 0.058(3) 0.086(4) 0.060(3) 0.021(3) 0.023(2) 0.011(3)
C13 0.082(4) 0.116(5) 0.073(4) 0.044(4) 0.033(3) 0.045(4)
C14 0.096(4) 0.075(4) 0.126(5) 0.035(4) 0.073(4) 0.038(4)
C15 0.076(3) 0.060(3) 0.098(4) 0.017(3) 0.048(3) 0.010(3)
C16 0.050(3) 0.052(3) 0.065(3) 0.006(2) 0.023(2) 0.004(2)
C21 0.040(2) 0.050(3) 0.058(3) 0.0058(19) 0.013(2) -0.003(2)
C22 0.052(3) 0.053(3) 0.068(3) 0.000(2) 0.017(2) -0.004(2)
C23 0.074(4) 0.067(4) 0.085(4) -0.010(3) 0.004(3) -0.020(3)
C24 0.088(4) 0.096(5) 0.082(4) 0.009(4) 0.017(3) -0.045(4)
C25 0.087(4) 0.116(5) 0.078(4) 0.002(4) 0.040(3) -0.024(4)
C26 0.058(3) 0.096(4) 0.072(3) -0.008(3) 0.030(3) -0.014(3)
C31 0.046(2) 0.039(2) 0.055(3) -0.0067(19) 0.021(2) -0.003(2)
C32 0.062(3) 0.054(3) 0.068(3) 0.000(2) 0.021(2) 0.008(2)
C33 0.097(4) 0.066(4) 0.075(4) -0.003(3) 0.033(3) 0.018(3)
C34 0.104(5) 0.067(4) 0.094(4) -0.020(3) 0.066(4) 0.001(3)
C35 0.068(3) 0.068(4) 0.103(4) -0.014(3) 0.054(3) -0.002(3)
C36 0.046(3) 0.067(3) 0.069(3) -0.007(2) 0.022(2) 0.005(3)

loop_
_atom_type_symbol
_atom_type_description
_atom_type_scat_dispersion_real
_atom_type_scat_dispersion_imag
_atom_type_scat_source
C C 0.0033 0.0016 'International Tables Vol C Tables 4.2.6.8 and 6.1.1.4'
H H 0.0000 0.0000 'International Tables Vol C Tables 4.2.6.8 and 6.1.1.4'
N N 0.0061 0.0033 'International Tables Vol C Tables 4.2.6.8 and 6.1.1.4'
P P 0.1023 0.0942 'International Tables Vol C Tables 4.2.6.8 and 6.1.1.4'
S S 0.1246 0.1234 'International Tables Vol C Tables 4.2.6.8 and 6.1.1.4'
Pt Pt -1.7033 8.3905 'International Tables Vol C Tables 4.2.6.8 and 6.1.1.4'

loop_
_geom_angle_atom_site_label_1
_geom_angle_atom_site_label_2
_geom_angle_atom_site_label_3
_geom_angle_site_symmetry_1
_geom_angle_site_symmetry_3
_geom_angle
_geom_angle_publ_flag
C1 Pt1 N1 . . 180 y
C1 Pt1 P1 . . 92.47(3) y
N1 Pt1 P1 . . 87.53(3) y
C1 Pt1 P1 . 2_655 92.47(3) ?
N1 Pt1 P1 . 2_655 87.53(3) ?
P1 Pt1 P1 . 2_655 175.06(5) ?
C21 P1 C11 . . 105.43(19) y
C21 P1 C31 . . 106.1(2) y
C11 P1 C31 . . 103.06(18) y
C21 P1 Pt1 . . 108.52(14) y
C11 P1 Pt1 . . 117.65(13) y
C31 P1 Pt1 . . 115.12(14) y
N1 C5 S1 . . 180 y
C5 N1 Pt1 . . 180 y
C2 C1 C2 2_655 . 117.4(6) ?
C2 C1 Pt1 2_655 . 121.3(3) ?
C2 C1 Pt1 . . 121.3(3) ?
C3 C2 C1 . . 121.2(5) ?
C3 C2 H2 . . 119.4 ?
C1 C2 H2 . . 119.4 ?
C4 C3 C2 . . 121.0(6) ?
C4 C3 H3 . . 119.5 ?
C2 C3 H3 . . 119.5 ?
C3 C4 C3 . 2_655 118.2(7) ?
C3 C4 H4 . . 120.9 ?
C3 C4 H4 2_655 . 120.9 ?
C16 C11 C12 . . 118.3(4) ?
C16 C11 P1 . . 118.5(3) ?
C12 C11 P1 . . 123.0(4) ?
C13 C12 C11 . . 119.8(5) ?
C13 C12 H12 . . 120.1 ?
C11 C12 H12 . . 120.1 ?
C14 C13 C12 . . 121.3(5) ?
C14 C13 H13 . . 119.4 ?
C12 C13 H13 . . 119.4 ?
C15 C14 C13 . . 119.4(5) ?
C15 C14 H14 . . 120.3 ?
C13 C14 H14 . . 120.3 ?
C14 C15 C16 . . 120.0(5) ?
C14 C15 H15 . . 120.0 ?
C16 C15 H15 . . 120.0 ?
C15 C16 C11 . . 121.2(4) ?
C15 C16 H16 . . 119.4 ?
C11 C16 H16 . . 119.4 ?
C22 C21 C26 . . 119.3(4) ?
C22 C21 P1 . . 123.6(4) ?
C26 C21 P1 . . 117.1(4) ?
C23 C22 C21 . . 120.0(5) ?
C23 C22 H22 . . 120.0 ?
C21 C22 H22 . . 120.0 ?
C24 C23 C22 . . 120.4(5) ?
C24 C23 H23 . . 119.8 ?
C22 C23 H23 . . 119.8 ?
C25 C24 C23 . . 120.4(5) ?
C25 C24 H24 . . 119.8 ?
C23 C24 H24 . . 119.8 ?
C24 C25 C26 . . 120.6(6) ?
C24 C25 H25 . . 119.7 ?
C26 C25 H25 . . 119.7 ?
C21 C26 C25 . . 119.2(5) ?
C21 C26 H26 . . 120.4 ?
C25 C26 H26 . . 120.4 ?
C32 C31 C36 . . 118.6(4) ?
C32 C31 P1 . . 120.6(3) ?
C36 C31 P1 . . 120.8(3) ?
C31 C32 C33 . . 119.8(5) ?
C31 C32 H32 . . 120.1 ?
C33 C32 H32 . . 120.1 ?
C34 C33 C32 . . 120.0(5) ?
C34 C33 H33 . . 120.0 ?
C32 C33 H33 . . 120.0 ?
C33 C34 C35 . . 121.3(5) ?
C33 C34 H34 . . 119.4 ?
C35 C34 H34 . . 119.4 ?
C36 C35 C34 . . 118.7(5) ?
C36 C35 H35 . . 120.6 ?
C34 C35 H35 . . 120.6 ?
C35 C36 C31 . . 121.5(5) ?
C35 C36 H36 . . 119.2 ?
C31 C36 H36 . . 119.2 ?

loop_
_geom_bond_atom_site_label_1
_geom_bond_atom_site_label_2
_geom_bond_site_symmetry_2
_geom_bond_distance
_geom_bond_publ_flag
Pt1 C1 . 2.019(6) y
Pt1 N1 . 2.052(6) y
Pt1 P1 . 2.3007(11) y
Pt1 P1 2_655 2.3007(11) ?
P1 C21 . 1.803(4) y
P1 C11 . 1.807(4) y
P1 C31 . 1.809(4) y
S1 C5 . 1.630(8) y
C5 N1 . 1.092(8) y
C1 C2 2_655 1.383(5) ?
C1 C2 . 1.383(5) ?
C2 C3 . 1.381(6) ?
C2 H2 . 0.9300 ?
C3 C4 . 1.375(6) ?
C3 H3 . 0.9300 ?
C4 C3 2_655 1.375(6) ?
C4 H4 . 0.9300 ?
C11 C16 . 1.372(6) ?
C11 C12 . 1.379(5) ?
C12 C13 . 1.364(7) ?
C12 H12 . 0.9300 ?
C13 C14 . 1.361(8) ?
C13 H13 . 0.9300 ?
C14 C15 . 1.355(7) ?
C14 H14 . 0.9300 ?
C15 C16 . 1.368(6) ?
C15 H15 . 0.9300 ?
C16 H16 . 0.9300 ?
C21 C22 . 1.384(6) ?
C21 C26 . 1.387(6) ?
C22 C23 . 1.380(7) ?
C22 H22 . 0.9300 ?
C23 C24 . 1.358(8) ?
C23 H23 . 0.9300 ?
C24 C25 . 1.356(8) ?
C24 H24 . 0.9300 ?
C25 C26 . 1.393(7) ?
C25 H25 . 0.9300 ?
C26 H26 . 0.9300 ?
C31 C32 . 1.370(6) ?
C31 C36 . 1.394(6) ?
C32 C33 . 1.388(7) ?
C32 H32 . 0.9300 ?
C33 C34 . 1.362(7) ?
C33 H33 . 0.9300 ?
C34 C35 . 1.366(7) ?
C34 H34 . 0.9300 ?
C35 C36 . 1.365(6) ?
C35 H35 . 0.9300 ?
C36 H36 . 0.9300 ?

loop_
_geom_torsion_atom_site_label_1
_geom_torsion_atom_site_label_2
_geom_torsion_atom_site_label_3
_geom_torsion_atom_site_label_4
_geom_torsion
_geom_torsion_publ_flag
P1 Pt1 C1 C2 -71.66(19) y
N1 Pt1 P1 C11 -172.54(15) y
N1 Pt1 P1 C21 -53.05(15) y
N1 Pt1 P1 C31 65.64(15) y
